data_4503265
loop_
_publ_author_name
'Zhang, Wen-Li'
'Liu, Ying-Ying'
'Ma, Jian-Fang'
'Jiang, Hui'
'Yang, Jin'
'Ping, Guang-Ju'

_publ_section_title
;
 Fine Tuning of the Cu(II)-Bis(imidazole) Networks by Changing Sulfonate
 Anions
;
_journal_issue 4
_journal_name_full 'Crystal Growth &amp; Design'
_journal_page_first 1250
_journal_paper_doi 10.1021/cg7008978
_journal_volume 8
_journal_year 2008
_chemical_formula_moiety 'C52 H74 Cu N14 O7 S2'
_chemical_formula_sum 'C52 H74 Cu N14 O7 S2'
_chemical_formula_weight 1134.91
_chemical_name_systematic
;
 ?
;
_space_group_IT_number 2
_symmetry_cell_setting triclinic
_symmetry_space_group_name_Hall '-P 1'
_symmetry_space_group_name_H-M 'P -1'
_atom_sites_solution_hydrogens geom
_atom_sites_solution_primary direct
_atom_sites_solution_secondary difmap
_audit_creation_method SHELXL-97
_cell_angle_alpha 70.49(2)
_cell_angle_beta 85.952(19)
_cell_angle_gamma 73.763(17)
_cell_formula_units_Z 1
_cell_length_a 8.849(3)
_cell_length_b 11.699(6)
_cell_length_c 15.111(9)
_cell_measurement_reflns_used Total
_cell_measurement_temperature 293(2)
_cell_measurement_theta_max 27.5
_cell_measurement_theta_min 3.3
_cell_volume 1415.3(12)
_computing_cell_refinement PROCESS-AUTO
_computing_data_collection PROCESS-AUTO
_computing_data_reduction PROCESS-AUTO
_computing_structure_refinement 'SHELXL-97 (Sheldrick, 1997)'
_computing_structure_solution 'SHELXS-97 (Sheldrick, 1997)'
_diffrn_ambient_temperature 293(2)
_diffrn_detector_area_resol_mean 10.0
_diffrn_measured_fraction_theta_full 0.994
_diffrn_measured_fraction_theta_max 0.980
_diffrn_measurement_device_type 'Rigaku RAXIS-RAPID'
_diffrn_measurement_method '\w scan'
_diffrn_radiation_monochromator graphite
_diffrn_radiation_source 'fine-focus sealed tube'
_diffrn_radiation_type MoK\a
_diffrn_radiation_wavelength 0.71073
_diffrn_reflns_av_R_equivalents 0.0330
_diffrn_reflns_av_sigmaI/netI 0.0479
_diffrn_reflns_limit_h_max 11
_diffrn_reflns_limit_h_min -10
_diffrn_reflns_limit_k_max 15
_diffrn_reflns_limit_k_min -14
_diffrn_reflns_limit_l_max 19
_diffrn_reflns_limit_l_min -19
_diffrn_reflns_number 13694
_diffrn_reflns_theta_full 25.00
_diffrn_reflns_theta_max 27.47
_diffrn_reflns_theta_min 3.26
_exptl_absorpt_coefficient_mu 0.522
_exptl_absorpt_correction_T_max 0.925
_exptl_absorpt_correction_T_min 0.893
_exptl_absorpt_correction_type multi-scan
_exptl_absorpt_process_details
;
Higashi,T (1995) Program for absorption correction. 
Rigaku Corporation, Tokyo, Japan.
;
_exptl_crystal_colour blue
_exptl_crystal_density_diffrn 1.332
_exptl_crystal_density_method 'not measured'
_exptl_crystal_description block
_exptl_crystal_F_000 601
_exptl_crystal_size_max 0.37
_exptl_crystal_size_mid 0.18
_exptl_crystal_size_min 0.15
_refine_diff_density_max 0.499
_refine_diff_density_min -0.299
_refine_diff_density_rms 0.066
_refine_ls_extinction_method none
_refine_ls_goodness_of_fit_ref 1.081
_refine_ls_hydrogen_treatment constr
_refine_ls_matrix_type full
_refine_ls_number_parameters 360
_refine_ls_number_reflns 6356
_refine_ls_number_restraints 0
_refine_ls_restrained_S_all 1.081
_refine_ls_R_factor_all 0.0794
_refine_ls_R_factor_gt 0.0506
_refine_ls_shift/su_max 0.000
_refine_ls_shift/su_mean 0.000
_refine_ls_structure_factor_coef Fsqd
_refine_ls_weighting_details 'calc w=1/[\s^2^(Fo^2^)+(0.0730P)^2^+0.3936P] where P=(Fo^2^+2Fc^2^)/3'
_refine_ls_weighting_scheme calc
_refine_ls_wR_factor_gt 0.1293
_refine_ls_wR_factor_ref 0.1487
_reflns_number_gt 4416
_reflns_number_total 6356
_reflns_threshold_expression >2sigma(I)
_cod_data_source_file cg7008978-file003.cif
_cod_data_source_block Compound-7
_cod_original_cell_volume 1415.2(12)
_cod_original_sg_symbol_H-M P-1
_cod_database_code 4503265

loop_
_symmetry_equiv_pos_as_xyz
'x, y, z'
'-x, -y, -z'

loop_
_atom_site_label
_atom_site_type_symbol
_atom_site_fract_x
_atom_site_fract_y
_atom_site_fract_z
_atom_site_U_iso_or_equiv
_atom_site_adp_type
_atom_site_occupancy
_atom_site_symmetry_multiplicity
_atom_site_calc_flag
_atom_site_refinement_flags
Cu1 Cu 1.0000 1.0000 1.0000 0.04064(16) Uani 1 2 d S
C1 C 0.8731(3) 0.7254(3) 0.6205(2) 0.0402(6) Uani 1 1 d .
C2 C 0.8133(3) 0.6220(3) 0.6342(2) 0.0487(7) Uani 1 1 d .
C3 C 0.7925(4) 0.5870(3) 0.5571(3) 0.0549(8) Uani 1 1 d .
C4 C 0.8313(4) 0.6551(3) 0.4701(3) 0.0570(9) Uani 1 1 d .
H4 H 0.8192 0.6302 0.4193 0.068 Uiso 1 1 calc R
C5 C 0.8875(3) 0.7592(3) 0.4539(2) 0.0481(7) Uani 1 1 d .
C6 C 0.9090(3) 0.7944(3) 0.5305(2) 0.0419(6) Uani 1 1 d .
C7 C 0.7267(5) 0.4770(4) 0.5691(4) 0.0860(14) Uani 1 1 d .
H7A H 0.7662 0.4116 0.6271 0.129 Uiso 1 1 calc R
H7B H 0.7581 0.4453 0.5177 0.129 Uiso 1 1 calc R
H7C H 0.6139 0.5042 0.5700 0.129 Uiso 1 1 calc R
C8 C 0.9271(4) 0.8309(4) 0.3561(3) 0.0696(10) Uani 1 1 d .
H8A H 0.8373 0.8565 0.3149 0.104 Uiso 1 1 calc R
H8B H 1.0139 0.7777 0.3342 0.104 Uiso 1 1 calc R
H8C H 0.9552 0.9040 0.3570 0.104 Uiso 1 1 calc R
C9 C 1.1803(3) 0.8677(3) 0.86680(19) 0.0373(6) Uani 1 1 d .
H9 H 1.0971 0.8370 0.8600 0.045 Uiso 1 1 calc R
C10 C 1.3205(3) 0.9653(3) 0.9070(2) 0.0420(6) Uani 1 1 d .
H10 H 1.3518 1.0162 0.9339 0.050 Uiso 1 1 calc R
C11 C 1.4107(3) 0.9031(3) 0.8530(2) 0.0446(7) Uani 1 1 d .
H11 H 1.5141 0.9023 0.8365 0.053 Uiso 1 1 calc R
C12 C 1.3615(3) 0.7665(3) 0.7637(2) 0.0457(7) Uani 1 1 d .
H12A H 1.2787 0.7270 0.7637 0.055 Uiso 1 1 calc R
H12B H 1.4577 0.7002 0.7870 0.055 Uiso 1 1 calc R
C13 C 1.3847(4) 0.8445(3) 0.6650(2) 0.0488(7) Uani 1 1 d .
H13A H 1.4841 0.8652 0.6622 0.059 Uiso 1 1 calc R
H13B H 1.3014 0.9229 0.6478 0.059 Uiso 1 1 calc R
C14 C 1.3843(3) 0.7781(3) 0.5945(2) 0.0467(7) Uani 1 1 d .
H14A H 1.2814 0.7647 0.5927 0.056 Uiso 1 1 calc R
H14B H 1.4609 0.6962 0.6146 0.056 Uiso 1 1 calc R
C15 C 1.4231(4) 0.8532(3) 0.4966(2) 0.0468(7) Uani 1 1 d .
H15A H 1.3607 0.9401 0.4820 0.056 Uiso 1 1 calc R
H15B H 1.5332 0.8522 0.4960 0.056 Uiso 1 1 calc R
C16 C 1.3928(4) 0.8036(3) 0.4210(2) 0.0471(7) Uani 1 1 d .
H16A H 1.4541 0.7164 0.4352 0.057 Uiso 1 1 calc R
H16B H 1.2823 0.8065 0.4198 0.057 Uiso 1 1 calc R
C17 C 1.4367(4) 0.8811(3) 0.3262(2) 0.0530(8) Uani 1 1 d .
H17A H 1.3992 0.9695 0.3205 0.064 Uiso 1 1 calc R
H17B H 1.5506 0.8602 0.3228 0.064 Uiso 1 1 calc R
C18 C 1.2371(3) 0.9308(3) 0.2020(2) 0.0437(6) Uani 1 1 d .
H18 H 1.1690 0.9969 0.2181 0.052 Uiso 1 1 calc R
C19 C 1.4371(4) 0.7747(4) 0.2045(3) 0.0644(10) Uani 1 1 d .
H19 H 1.5320 0.7123 0.2204 0.077 Uiso 1 1 calc R
C20 C 1.3351(4) 0.7959(4) 0.1351(2) 0.0633(9) Uani 1 1 d .
H20 H 1.3491 0.7493 0.0945 0.076 Uiso 1 1 calc R
C21 C 0.8761(3) 0.7831(3) 0.9862(2) 0.0418(6) Uani 1 1 d .
H21 H 0.8422 0.8230 0.9238 0.050 Uiso 1 1 calc R
C22 C 0.9691(4) 0.7448(3) 1.1223(2) 0.0589(9) Uani 1 1 d .
H22 H 1.0144 0.7531 1.1727 0.071 Uiso 1 1 calc R
C23 C 0.9231(4) 0.6441(3) 1.1246(2) 0.0598(9) Uani 1 1 d .
H23 H 0.9288 0.5719 1.1761 0.072 Uiso 1 1 calc R
C24 C 0.8082(3) 0.5829(3) 1.0055(3) 0.0509(8) Uani 1 1 d .
H24A H 0.8720 0.4973 1.0347 0.061 Uiso 1 1 calc R
H24B H 0.8207 0.6039 0.9381 0.061 Uiso 1 1 calc R
C25 C 0.6383(3) 0.5885(3) 1.0273(2) 0.0474(7) Uani 1 1 d .
H25A H 0.5732 0.6735 0.9974 0.057 Uiso 1 1 calc R
H25B H 0.6246 0.5671 1.0945 0.057 Uiso 1 1 calc R
C26 C 0.5862(3) 0.4967(3) 0.9921(2) 0.0480(7) Uani 1 1 d .
H26A H 0.6060 0.5155 0.9255 0.058 Uiso 1 1 calc R
H26B H 0.6488 0.4116 1.0242 0.058 Uiso 1 1 calc R
N1 N 0.9397(3) 0.8333(2) 1.03535(16) 0.0401(5) Uani 1 1 d .
N2 N 0.8666(3) 0.6678(2) 1.03760(18) 0.0439(6) Uani 1 1 d .
N3 N 1.1745(2) 0.9421(2) 0.91663(15) 0.0360(5) Uani 1 1 d .
N4 N 1.3199(2) 0.8415(2) 0.82726(16) 0.0391(5) Uani 1 1 d .
N5 N 1.3736(3) 0.8627(2) 0.24692(17) 0.0454(6) Uani 1 1 d .
N6 N 1.2082(3) 0.8955(2) 0.13268(18) 0.0470(6) Uani 1 1 d .
N9 N 0.7689(5) 0.5503(4) 0.7213(3) 0.0435(11) Uani 0.50 1 d P
N9' N 0.9690(8) 0.8982(7) 0.5089(5) 0.0807(19) Uani 0.50 1 d P
O1 O 0.9568(3) 0.8788(2) 0.68528(18) 0.0630(6) Uani 1 1 d .
O2 O 1.0273(3) 0.6601(2) 0.77660(18) 0.0670(7) Uani 1 1 d .
O1W O 1.7283(11) 0.4971(7) 0.3097(7) 0.146(3) Uani 0.50 1 d P
O3 O 0.7590(3) 0.7829(3) 0.76818(18) 0.0718(7) Uani 1 1 d .
S1 S 0.90612(8) 0.76530(7) 0.71961(5) 0.04408(19) Uani 1 1 d .

loop_
_atom_site_aniso_label
_atom_site_aniso_U_11
_atom_site_aniso_U_22
_atom_site_aniso_U_33
_atom_site_aniso_U_23
_atom_site_aniso_U_13
_atom_site_aniso_U_12
Cu1 0.0499(3) 0.0432(3) 0.0458(3) -0.0282(2) 0.0219(2) -0.0276(2)
C1 0.0373(14) 0.0422(15) 0.0435(16) -0.0199(13) 0.0002(11) -0.0074(11)
C2 0.0413(16) 0.0453(17) 0.060(2) -0.0190(15) -0.0016(13) -0.0093(12)
C3 0.0457(17) 0.0450(17) 0.082(3) -0.0321(18) -0.0044(15) -0.0106(13)
C4 0.0522(18) 0.066(2) 0.068(2) -0.0462(19) -0.0012(15) -0.0083(15)
C5 0.0402(15) 0.0576(19) 0.0493(18) -0.0271(15) 0.0019(12) -0.0063(13)
C6 0.0363(14) 0.0436(16) 0.0476(17) -0.0188(13) 0.0016(11) -0.0090(11)
C7 0.083(3) 0.053(2) 0.139(4) -0.046(3) -0.009(3) -0.0245(19)
C8 0.067(2) 0.087(3) 0.047(2) -0.0204(19) 0.0065(16) -0.0112(19)
C9 0.0370(14) 0.0461(15) 0.0370(15) -0.0212(13) 0.0066(10) -0.0165(11)
C10 0.0451(15) 0.0560(17) 0.0395(16) -0.0246(14) 0.0072(11) -0.0271(13)
C11 0.0359(14) 0.0664(19) 0.0380(16) -0.0205(14) 0.0068(11) -0.0214(13)
C12 0.0483(16) 0.0489(17) 0.0451(17) -0.0252(14) 0.0081(12) -0.0113(13)
C13 0.0547(17) 0.0563(18) 0.0414(17) -0.0249(15) 0.0031(13) -0.0140(14)
C14 0.0461(16) 0.0594(19) 0.0434(17) -0.0280(15) 0.0028(12) -0.0149(13)
C15 0.0540(17) 0.0566(18) 0.0373(16) -0.0228(14) 0.0015(12) -0.0179(14)
C16 0.0551(17) 0.0569(18) 0.0381(16) -0.0214(15) 0.0018(12) -0.0222(14)
C17 0.064(2) 0.066(2) 0.0394(17) -0.0192(16) -0.0038(13) -0.0301(16)
C18 0.0533(17) 0.0467(16) 0.0390(16) -0.0213(13) 0.0054(12) -0.0181(13)
C19 0.062(2) 0.071(2) 0.054(2) -0.0321(19) -0.0088(16) 0.0078(17)
C20 0.068(2) 0.073(2) 0.053(2) -0.0411(19) -0.0039(16) -0.0006(17)
C21 0.0483(15) 0.0488(16) 0.0386(16) -0.0184(14) 0.0091(12) -0.0262(13)
C22 0.079(2) 0.068(2) 0.0422(19) -0.0164(17) -0.0039(15) -0.0400(18)
C23 0.081(2) 0.0530(19) 0.049(2) -0.0054(16) -0.0091(16) -0.0353(17)
C24 0.0499(17) 0.0551(18) 0.066(2) -0.0333(17) 0.0107(14) -0.0292(14)
C25 0.0432(16) 0.0512(17) 0.057(2) -0.0230(15) 0.0023(13) -0.0209(13)
C26 0.0469(16) 0.0528(17) 0.0549(19) -0.0205(15) 0.0013(13) -0.0266(13)
N1 0.0462(13) 0.0470(14) 0.0396(14) -0.0220(11) 0.0114(10) -0.0253(10)
N2 0.0469(13) 0.0463(14) 0.0509(15) -0.0232(12) 0.0063(10) -0.0244(10)
N3 0.0394(12) 0.0432(13) 0.0335(12) -0.0185(10) 0.0063(9) -0.0181(9)
N4 0.0405(12) 0.0489(13) 0.0327(12) -0.0192(11) 0.0065(9) -0.0140(10)
N5 0.0511(14) 0.0568(15) 0.0346(13) -0.0194(12) 0.0000(10) -0.0187(11)
N6 0.0506(14) 0.0559(15) 0.0427(14) -0.0259(12) 0.0031(10) -0.0159(11)
N9 0.048(3) 0.037(2) 0.044(3) 0.000(2) -0.005(2) -0.022(2)
N9' 0.081(4) 0.087(5) 0.072(5) -0.022(4) 0.005(3) -0.025(4)
O1 0.0880(17) 0.0546(13) 0.0637(16) -0.0299(12) 0.0060(12) -0.0343(12)
O2 0.0706(15) 0.0609(14) 0.0638(16) -0.0125(12) -0.0262(12) -0.0120(12)
O1W 0.170(8) 0.091(5) 0.161(8) -0.039(6) 0.043(6) -0.026(5)
O3 0.0589(14) 0.113(2) 0.0611(16) -0.0513(16) 0.0176(11) -0.0275(14)
S1 0.0449(4) 0.0503(4) 0.0425(4) -0.0211(3) 0.0004(3) -0.0140(3)

loop_
_atom_type_symbol
_atom_type_description
_atom_type_scat_dispersion_real
_atom_type_scat_dispersion_imag
_atom_type_scat_source
C C 0.0033 0.0016 'International Tables Vol C Tables 4.2.6.8 and 6.1.1.4'
H H 0.0000 0.0000 'International Tables Vol C Tables 4.2.6.8 and 6.1.1.4'
N N 0.0061 0.0033 'International Tables Vol C Tables 4.2.6.8 and 6.1.1.4'
O O 0.0106 0.0060 'International Tables Vol C Tables 4.2.6.8 and 6.1.1.4'
S S 0.1246 0.1234 'International Tables Vol C Tables 4.2.6.8 and 6.1.1.4'
Cu Cu 0.3201 1.2651 'International Tables Vol C Tables 4.2.6.8 and 6.1.1.4'

loop_
_geom_angle_atom_site_label_1
_geom_angle_atom_site_label_2
_geom_angle_atom_site_label_3
_geom_angle
_geom_angle_site_symmetry_1
_geom_angle_site_symmetry_3
N3 Cu1 N3 180.000(1) . 2_777
N3 Cu1 N1 91.52(9) . .
N3 Cu1 N1 88.48(9) 2_777 .
N3 Cu1 N1 88.48(9) . 2_777
N3 Cu1 N1 91.52(9) 2_777 2_777
N1 Cu1 N1 180.000(1) . 2_777
C6 C1 C2 120.5(3) . .
C6 C1 S1 120.6(2) . .
C2 C1 S1 118.9(2) . .
C3 C2 C1 119.3(3) . .
C3 C2 N9 116.3(3) . .
C1 C2 N9 124.4(3) . .
C4 C3 C2 118.8(3) . .
C4 C3 C7 120.4(4) . .
C2 C3 C7 120.8(4) . .
C3 C4 C5 123.3(3) . .
C3 C4 H4 118.4 . .
C5 C4 H4 118.4 . .
C4 C5 C6 118.2(3) . .
C4 C5 C8 120.7(3) . .
C6 C5 C8 121.1(3) . .
N9' C6 C5 114.8(4) . .
N9' C6 C1 125.3(4) . .
C5 C6 C1 119.9(3) . .
C3 C7 H7A 109.5 . .
C3 C7 H7B 109.5 . .
H7A C7 H7B 109.5 . .
C3 C7 H7C 109.5 . .
H7A C7 H7C 109.5 . .
H7B C7 H7C 109.5 . .
C5 C8 H8A 109.5 . .
C5 C8 H8B 109.5 . .
H8A C8 H8B 109.5 . .
C5 C8 H8C 109.5 . .
H8A C8 H8C 109.5 . .
H8B C8 H8C 109.5 . .
N3 C9 N4 112.0(2) . .
N3 C9 H9 124.0 . .
N4 C9 H9 124.0 . .
C11 C10 N3 109.8(2) . .
C11 C10 H10 125.1 . .
N3 C10 H10 125.1 . .
C10 C11 N4 106.3(2) . .
C10 C11 H11 126.8 . .
N4 C11 H11 126.8 . .
N4 C12 C13 112.5(2) . .
N4 C12 H12A 109.1 . .
C13 C12 H12A 109.1 . .
N4 C12 H12B 109.1 . .
C13 C12 H12B 109.1 . .
H12A C12 H12B 107.8 . .
C12 C13 C14 112.9(3) . .
C12 C13 H13A 109.0 . .
C14 C13 H13A 109.0 . .
C12 C13 H13B 109.0 . .
C14 C13 H13B 109.0 . .
H13A C13 H13B 107.8 . .
C13 C14 C15 112.0(3) . .
C13 C14 H14A 109.2 . .
C15 C14 H14A 109.2 . .
C13 C14 H14B 109.2 . .
C15 C14 H14B 109.2 . .
H14A C14 H14B 107.9 . .
C16 C15 C14 113.5(2) . .
C16 C15 H15A 108.9 . .
C14 C15 H15A 108.9 . .
C16 C15 H15B 108.9 . .
C14 C15 H15B 108.9 . .
H15A C15 H15B 107.7 . .
C17 C16 C15 110.6(2) . .
C17 C16 H16A 109.5 . .
C15 C16 H16A 109.5 . .
C17 C16 H16B 109.5 . .
C15 C16 H16B 109.5 . .
H16A C16 H16B 108.1 . .
N5 C17 C16 114.3(2) . .
N5 C17 H17A 108.7 . .
C16 C17 H17A 108.7 . .
N5 C17 H17B 108.7 . .
C16 C17 H17B 108.7 . .
H17A C17 H17B 107.6 . .
N6 C18 N5 113.3(3) . .
N6 C18 H18 123.3 . .
N5 C18 H18 123.3 . .
C20 C19 N5 106.3(3) . .
C20 C19 H19 126.8 . .
N5 C19 H19 126.8 . .
C19 C20 N6 110.5(3) . .
C19 C20 H20 124.8 . .
N6 C20 H20 124.8 . .
N1 C21 N2 111.4(3) . .
N1 C21 H21 124.3 . .
N2 C21 H21 124.3 . .
C23 C22 N1 110.1(3) . .
C23 C22 H22 125.0 . .
N1 C22 H22 125.0 . .
C22 C23 N2 106.7(3) . .
C22 C23 H23 126.6 . .
N2 C23 H23 126.6 . .
N2 C24 C25 113.6(2) . .
N2 C24 H24A 108.8 . .
C25 C24 H24A 108.8 . .
N2 C24 H24B 108.8 . .
C25 C24 H24B 108.8 . .
H24A C24 H24B 107.7 . .
C24 C25 C26 110.6(2) . .
C24 C25 H25A 109.5 . .
C26 C25 H25A 109.5 . .
C24 C25 H25B 109.5 . .
C26 C25 H25B 109.5 . .
H25A C25 H25B 108.1 . .
C26 C26 C25 112.7(3) 2_667 .
C26 C26 H26A 109.1 2_667 .
C25 C26 H26A 109.1 . .
C26 C26 H26B 109.1 2_667 .
C25 C26 H26B 109.1 . .
H26A C26 H26B 107.8 . .
C21 N1 C22 104.8(2) . .
C21 N1 Cu1 132.3(2) . .
C22 N1 Cu1 122.78(19) . .
C21 N2 C23 107.0(2) . .
C21 N2 C24 126.5(3) . .
C23 N2 C24 126.5(3) . .
C9 N3 C10 104.9(2) . .
C9 N3 Cu1 128.86(17) . .
C10 N3 Cu1 126.08(17) . .
C9 N4 C11 107.0(2) . .
C9 N4 C12 125.4(2) . .
C11 N4 C12 127.4(2) . .
C18 N5 C19 106.0(3) . .
C18 N5 C17 125.4(3) . .
C19 N5 C17 128.6(3) . .
C18 N6 C20 103.8(3) . .
O1 S1 O2 111.79(15) . .
O1 S1 O3 112.25(16) . .
O2 S1 O3 111.70(17) . .
O1 S1 C1 107.31(14) . .
O2 S1 C1 106.26(14) . .
O3 S1 C1 107.15(14) . .

loop_
_geom_bond_atom_site_label_1
_geom_bond_atom_site_label_2
_geom_bond_distance
_geom_bond_site_symmetry_2
Cu1 N3 2.035(2) .
Cu1 N3 2.035(2) 2_777
Cu1 N1 2.054(2) .
Cu1 N1 2.054(2) 2_777
C1 C6 1.396(4) .
C1 C2 1.401(4) .
C1 S1 1.775(3) .
C2 C3 1.396(5) .
C2 N9 1.401(6) .
C3 C4 1.368(5) .
C3 C7 1.509(5) .
C4 C5 1.383(5) .
C4 H4 0.9300 .
C5 C6 1.392(4) .
C5 C8 1.508(5) .
C6 N9' 1.390(8) .
C7 H7A 0.9600 .
C7 H7B 0.9600 .
C7 H7C 0.9600 .
C8 H8A 0.9600 .
C8 H8B 0.9600 .
C8 H8C 0.9600 .
C9 N3 1.317(3) .
C9 N4 1.335(3) .
C9 H9 0.9300 .
C10 C11 1.346(4) .
C10 N3 1.380(3) .
C10 H10 0.9300 .
C11 N4 1.369(3) .
C11 H11 0.9300 .
C12 N4 1.469(3) .
C12 C13 1.501(4) .
C12 H12A 0.9700 .
C12 H12B 0.9700 .
C13 C14 1.514(4) .
C13 H13A 0.9700 .
C13 H13B 0.9700 .
C14 C15 1.519(4) .
C14 H14A 0.9700 .
C14 H14B 0.9700 .
C15 C16 1.512(4) .
C15 H15A 0.9700 .
C15 H15B 0.9700 .
C16 C17 1.510(4) .
C16 H16A 0.9700 .
C16 H16B 0.9700 .
C17 N5 1.458(4) .
C17 H17A 0.9700 .
C17 H17B 0.9700 .
C18 N6 1.310(4) .
C18 N5 1.331(4) .
C18 H18 0.9300 .
C19 C20 1.346(5) .
C19 N5 1.361(4) .
C19 H19 0.9300 .
C20 N6 1.366(4) .
C20 H20 0.9300 .
C21 N1 1.323(3) .
C21 N2 1.335(4) .
C21 H21 0.9300 .
C22 C23 1.339(4) .
C22 N1 1.362(4) .
C22 H22 0.9300 .
C23 N2 1.352(4) .
C23 H23 0.9300 .
C24 N2 1.461(3) .
C24 C25 1.504(4) .
C24 H24A 0.9700 .
C24 H24B 0.9700 .
C25 C26 1.530(4) .
C25 H25A 0.9700 .
C25 H25B 0.9700 .
C26 C26 1.511(5) 2_667
C26 H26A 0.9700 .
C26 H26B 0.9700 .
O1 S1 1.440(2) .
O2 S1 1.446(2) .
O3 S1 1.446(2) .

loop_
_geom_torsion_atom_site_label_1
_geom_torsion_atom_site_label_2
_geom_torsion_atom_site_label_3
_geom_torsion_atom_site_label_4
_geom_torsion
_geom_torsion_site_symmetry_1
_geom_torsion_site_symmetry_4
C6 C1 C2 C3 1.2(4) . .
S1 C1 C2 C3 -177.6(2) . .
C6 C1 C2 N9 -177.6(3) . .
S1 C1 C2 N9 3.6(4) . .
C1 C2 C3 C4 -0.1(4) . .
N9 C2 C3 C4 178.8(3) . .
C1 C2 C3 C7 -179.3(3) . .
N9 C2 C3 C7 -0.4(5) . .
C2 C3 C4 C5 -1.3(5) . .
C7 C3 C4 C5 177.9(3) . .
C3 C4 C5 C6 1.5(4) . .
C3 C4 C5 C8 -179.6(3) . .
C4 C5 C6 N9' 178.7(4) . .
C8 C5 C6 N9' -0.3(5) . .
C4 C5 C6 C1 -0.3(4) . .
C8 C5 C6 C1 -179.3(3) . .
C2 C1 C6 N9' -179.9(4) . .
S1 C1 C6 N9' -1.1(5) . .
C2 C1 C6 C5 -1.0(4) . .
S1 C1 C6 C5 177.8(2) . .
N3 C10 C11 N4 0.8(3) . .
N4 C12 C13 C14 -164.7(2) . .
C12 C13 C14 C15 -174.6(2) . .
C13 C14 C15 C16 -168.6(3) . .
C14 C15 C16 C17 -179.0(3) . .
C15 C16 C17 N5 -164.4(3) . .
N5 C19 C20 N6 -0.1(5) . .
N1 C22 C23 N2 1.2(4) . .
N2 C24 C25 C26 -179.7(3) . .
C24 C25 C26 C26 -177.1(3) . 2_667
N2 C21 N1 C22 -0.9(3) . .
N2 C21 N1 Cu1 176.24(18) . .
C23 C22 N1 C21 -0.2(4) . .
C23 C22 N1 Cu1 -177.7(2) . .
N3 Cu1 N1 C21 -67.9(3) . .
N3 Cu1 N1 C21 112.1(3) 2_777 .
N3 Cu1 N1 C22 108.8(2) . .
N3 Cu1 N1 C22 -71.2(2) 2_777 .
N1 C21 N2 C23 1.6(3) . .
N1 C21 N2 C24 -177.6(2) . .
C22 C23 N2 C21 -1.7(4) . .
C22 C23 N2 C24 177.6(3) . .
C25 C24 N2 C21 -96.4(4) . .
C25 C24 N2 C23 84.5(4) . .
N4 C9 N3 C10 0.6(3) . .
N4 C9 N3 Cu1 -174.41(18) . .
C11 C10 N3 C9 -0.8(3) . .
C11 C10 N3 Cu1 174.3(2) . .
N1 Cu1 N3 C9 32.3(3) . .
N1 Cu1 N3 C9 -147.7(3) 2_777 .
N1 Cu1 N3 C10 -141.7(2) . .
N1 Cu1 N3 C10 38.3(2) 2_777 .
N3 C9 N4 C11 -0.1(3) . .
N3 C9 N4 C12 -176.8(3) . .
C10 C11 N4 C9 -0.4(3) . .
C10 C11 N4 C12 176.1(3) . .
C13 C12 N4 C9 111.4(3) . .
C13 C12 N4 C11 -64.6(4) . .
N6 C18 N5 C19 -1.2(4) . .
N6 C18 N5 C17 179.6(3) . .
C20 C19 N5 C18 0.7(4) . .
C20 C19 N5 C17 179.9(3) . .
C16 C17 N5 C18 91.8(4) . .
C16 C17 N5 C19 -87.3(4) . .
N5 C18 N6 C20 1.1(4) . .
C19 C20 N6 C18 -0.6(4) . .
C6 C1 S1 O1 5.1(3) . .
C2 C1 S1 O1 -176.2(2) . .
C6 C1 S1 O2 -114.7(2) . .
C2 C1 S1 O2 64.1(2) . .
C6 C1 S1 O3 125.8(2) . .
C2 C1 S1 O3 -55.4(3) . .
